data_2001688
loop_
_publ_author_name
'Bhat, B.'
'Wilson, S. R.'
'Leonard, N. J.'

_publ_section_title
;
 Structure of a covalently linked cross-section representative of a
 hydrogen-bonded dA^. ^dT base pair
;
_journal_issue 5
_journal_name_full 'Acta Crystallographica Section C'
_journal_page_first 921
_journal_page_last 924
_journal_paper_doi 10.1107/S0108270192012009
_journal_volume 49
_journal_year 1993
_chemical_formula_moiety 'C26 H28 N8 O9,C2 H3 N1,H2 O1'
_chemical_formula_sum 'C28 H33 N9 O10'
_chemical_formula_weight 655.63
_symmetry_cell_setting monoclinic
_symmetry_space_group_name_H-M 'P 1 21 1'
_cell_angle_alpha 90
_cell_angle_beta 96.7(3)
_cell_angle_gamma 90
_cell_formula_units_Z 2
_cell_length_a 5.659(2)
_cell_length_b 15.097(3)
_cell_length_c 17.138(5)
_cell_volume 1454.2(12)
_diffrn_radiation_type Mo
_diffrn_radiation_wavelength 0.71073
_exptl_absorpt_coefficient_mu 0.109
_exptl_crystal_density_diffrn 1.497
_exptl_crystal_F_000 688
_cod_data_source_file gr1001.cif
_cod_data_source_block gr1001_structure_1_of_1
_cod_depositor_comments
;
 Marking attached hydrogen atoms.

 Antanas Vaitkus,
 2017-03-24
;
_cod_original_cell_volume 1454.0(10)
_cod_original_sg_symbol_H-M 'P 21'
_cod_database_code 2001688

loop_
_atom_site_label
_atom_site_fract_x
_atom_site_fract_y
_atom_site_fract_z
_atom_site_U_iso_or_equiv
_atom_site_attached_hydrogens
N(1) .0190(10) .5432(7) .2332(4) .029(4) 0
C(2) -.061(2) .5304(7) .1589(5) .029(2) 0
N(3) .0630(10) .5736 .1081(3) .036(4) 0
C(3a) .2450(10) .6190(7) .1529(4) .020(2) 0
N(4) .4100(10) .6696(7) .1257(3) .029(4) 0
C(5) .565(2) .7023(7) .1815(5) .028(2) 0
N(6) .5590(10) .6862(6) .2590(3) .022(4) 0
C(6a) .7010(10) .7112(7) .3249(5) .026(2) 0
N(7) .9050(10) .7569(6) .3525(3) .023(4) 0
C(8) 1.0470(10) .8100(7) .3130(5) .022(2) 0
O(8) 1.0110(10) .8211(6) .2423(3) .034(4) 0
N(9) 1.2300(10) .8488(6) .3611(3) .023(4) 0
C(10) 1.2560(10) .8382(7) .4418(5) .025(2) 0
C(11) 1.1100(10) .7888(7) .4806(4) .021(2) 0
C(11a) .9240(10) .7461(7) .4362(5) .023(2) 0
N(12) .7530(10) .6949(6) .4570(4) .026(4) 0
C(12a) .6130(10) .6729(7) .3870(5) .024(2) 0
N(13) .4130(10) .6237(7) .3670(4) .028(4) 0
C(13a) .3820(10) .6325(7) .2887(5) .023(2) 0
C(13b) .2130(10) .5986(7) .2298(5) .024(2) 0
C(1') .0210(10) .5768(7) .0217(4) .025(2) 0
O(1') -.1931(9) .5291(6) -.0003(3) .028(3) 0
C(2') .2120(10) .5306(7) -.0196(4) .025(2) 0
C(3') .0710(10) .5019(7) -.0952(4) .022 0
O(3') .0254(10) .5786(6) -.1458(3) .030(3) 0
C(4') -.168(2) .4768(7) -.0699(5) .026(2) 0
C(5') -.167(2) .3795(8) -.0497(6) .045(3) 0
O(5') -.3923(9) .3538(6) -.0256(3) .031(3) 0
C(6') -.380(2) .2873(8) .0265(5) .029(2) 0
O(6') -.1970(10) .2577(6) .0581(3) .039(4) 0
C(7') -.622(2) .2544(8) .0395(6) .045(3) 0
C(8') .198(2) .5996(8) -.1889(5) .037(2) 0
O(8') .3760(10) .5588(7) -.1896(3) .060(5) 0
C(9') .136(2) .6833(8) -.2346(6) .050(3) 0
C(1'') 1.3740(10) .9157(7) .3236(5) .023(2) 0
O(1'') 1.5951(9) .9252(6) .3701(3) .024(3) 0
C(2'') 1.2590(10) 1.0061(7) .3212(5) .026(2) 0
C(3'') 1.3730(10) 1.0499(7) .3950(5) .023(2) 0
O(3'') 1.3640(10) 1.1439(6) .3904(4) .032(3) 0
C(4'') 1.6210(10) 1.0154(7) .3983(4) .022(2) 0
C(5'') 1.774(2) 1.0164(8) .4764(5) .030(2) 0
O(5'') 1.6580(10) .9752(6) .5373(3) .032(4) 0
C(14) 1.137(2) .7810(8) .5689(5) .034(2) 0
N(41) 1.477(2) 1.4039(9) .1714(7) .097(9) 0
C(41) 1.404(2) 1.3844(9) .2281(7) .054(3) 0
C(42) 1.295(2) 1.3571(9) .2982(7) .064(3) 3
O(43) 1.178(3) .9790(10) .6370(10) .208(9) 2
H(2) -.1962 .4936 .1423 ? 0
H(5) .6896 .7397 .1666 ? 0
H(10) 1.3858 .8679 .4719 ? 0
H(1') .0179 .6381 .0068 ? 0
H(2'a) .2778 .4808 .0101 ? 0
H(2'b) .3369 .5708 -.0290 ? 0
H(3') .1488 .4564 -.1217 ? 0
H(4') -.2965 .4875 -.1106 ? 0
H(5'a) -.0435 .3682 -.0076 ? 0
H(5'b) -.1382 .3456 -.0950 ? 0
H(7'a) -.6069 .2069 .0771 ? 0
H(7'b) -.7037 .2333 -.0093 ? 0
H(7'c) -.7119 .3018 .0591 ? 0
H(9'a) .2623 .6977 -.2654 ? 0
H(9'b) .1161 .7309 -.1989 ? 0
H(9'c) -.0088 .6747 -.2688 ? 0
H(1'') 1.3876 .8956 .2712 ? 0
H(2a) 1.0902 1.0014 .3214 ? 0
H(2b) 1.2929 1.0384 .2755 ? 0
H(3'') 1.2950 1.0372 .4406 ? 0
H(O3) 1.32(2) 1.169(6) .437(5) ? 0
H(4'') 1.7062 1.0549 .3676 ? 0
H(5a) 1.8098 1.0768 .4910 ? 0
H(5b) 1.9194 .9853 .4713 ? 0
H(O5) 1.720(10) 1.023(5) .606(5) ? 0
H(14a) 1.2742 .8141 .5907 ? 0
H(14b) 1.1577 .7198 .5835 ? 0
H(14c) .9978 .8039 .5886 ? 0

loop_
_geom_angle_atom_site_label_1
_geom_angle_atom_site_label_2
_geom_angle_atom_site_label_3
_geom_angle
C(2) N(1) C(13b) 103.5(7)
C(2) N(3) C(3a) 106.8(6)
C(3a) N(3) C(1') 124.2(6)
N(3) C(3a) C(13b) 104.2(7)
C(3a) N(4) C(5) 113.3(7)
C(5) N(6) C(6a) 133.1(8)
C(6a) N(6) C(13a) 103.3(6)
N(6) C(6a) C(12a) 107.3(8)
C(6a) N(7) C(8) 129.8(7)
C(8) N(7) C(11a) 125.5(7)
N(7) C(8) N(9) 113.4(7)
C(8) N(9) C(10) 122.3(7)
C(10) N(9) C(1'') 120.8(7)
C(10) C(11) C(11a) 117.2(7)
C(11a) C(11) C(14) 119.8(8)
N(7) C(11a) N(12) 111.5(7)
C(11a) N(12) C(12a) 105.4(7)
C(6a) C(12a) N(13) 113.9(7)
C(12a) N(13) C(13a) 101.8(7)
N(6) C(13a) C(13b) 113.4(7)
N(1) C(2) N(3) 114.0(8)
C(2) N(3) C(1') 129.0(6)
N(3) C(3a) N(4) 126.4(7)
N(4) C(3a) C(13b) 129.4(8)
N(4) C(5) N(6) 123.6(8)
C(5) N(6) C(13a) 123.6(7)
N(6) C(6a) N(7) 144.3(8)
N(7) C(6a) C(12a) 108.3(7)
C(6a) N(7) C(11a) 104.3(7)
N(7) C(8) O(8) 122.1(8)
O(8) C(8) N(9) 124.6(8)
C(8) N(9) C(1'') 116.1(6)
N(9) C(10) C(11) 124.1(8)
C(10) C(11) C(14) 123.0(8)
N(7) C(11a) C(11) 117.3(8)
C(11) C(11a) N(12) 131.1(7)
C(6a) C(12a) N(12) 110.3(8)
N(12) C(12a) N(13) 135.7(8)
N(6) C(13a) N(13) 113.6(7)
N(13) C(13a) C(13b) 133.0(8)
N(1) C(13b) C(3a) 111.4(7)
C(3a) C(13b) C(13a) 116.7(8)
N(3) C(1') C(2') 114.3(7)
C(1') O(1') C(4') 109.4(6)
C(2') C(3') O(3') 108.9(8)
O(3') C(3') C(4') 105.7(7)
O(1') C(4') C(3') 105.9(7)
C(3') C(4') C(5') 109.3(8)
C(5') O(5') C(6') 114.5(7)
O(5') C(6') C(7') 111.7(8)
O(3') C(8') O(8') 124.0(10)
O(8') C(8') C(9') 125.2(10)
N(9) C(1'') C(2'') 111.8(7)
C(1'') O(1'') C(4'') 109.5(7)
C(2'') C(3'') O(3'') 112.6(7)
O(3'') C(3'') C(4'') 111.9(7)
O(1'') C(4'') C(5'') 109.4(8)
C(4'') C(5'') O(5'') 112.2(7)
N(1) C(13b) C(13a) 131.8(7)
N(3) C(1') O(1') 106.5(6)
O(1') C(1') C(2') 105.8(8)
C(1') C(2') C(3') 101.4(6)
C(2') C(3') C(4') 103.1(6)
C(3') O(3') C(8') 115.6(7)
O(1') C(4') C(5') 109.8(7)
C(4') C(5') O(5') 110.5(8)
O(5') C(6') O(6') 123.8(8)
O(6') C(6') C(7') 124.5(9)
O(3') C(8') C(9') 110.3(9)
N(9) C(1'') O(1'') 108.6(7)
O(1'') C(1'') C(2'') 105.9(8)
C(1'') C(2'') C(3'') 103.7(7)
C(2'') C(3'') C(4'') 100.7(7)
O(1'') C(4'') C(3'') 104.8(7)
C(3'') C(4'') C(5'') 118.0(7)
N(41) C(41) C(42) 176.0(10)

loop_
_geom_bond_atom_site_label_1
_geom_bond_atom_site_label_2
_geom_bond_distance
N(1) C(2) 1.320(10)
N(3) C(3a) 1.390(10)
N(4) C(5) 1.320(10)
N(6) C(6a) 1.360(10)
N(7) C(8) 1.370(10)
C(8) N(9) 1.380(10)
C(10) C(11) 1.340(10)
C(11) C(11a) 1.390(10)
C(6a) C(12a) 1.350(10)
C(12a) N(13) 1.360(10)
N(13) C(13a) 1.338(10)
C(3a) C(13b) 1.390(10)
N(3) C(1') 1.472(9)
C(1') C(2') 1.530(10)
C(3') O(3') 1.450(10)
C(3') C(4') 1.510(10)
C(5') O(5') 1.440(10)
C(6') O(6') 1.200(10)
O(3') C(8') 1.330(10)
C(8') C(9') 1.51(2)
C(1'') O(1'') 1.412(9)
C(2'') C(3'') 1.500(10)
O(1'') C(4'') 1.450(10)
C(4'') C(5'') 1.510(10)
C(11) C(14) 1.510(10)
C(41) C(42) 1.47(2)
C(2) N(3) 1.350(10)
C(3a) N(4) 1.340(10)
C(5) N(6) 1.350(10)
C(6a) N(7) 1.380(10)
C(8) O(8) 1.216(10)
N(9) C(10) 1.383(10)
N(7) C(11a) 1.434(10)
C(11a) N(12) 1.320(10)
N(12) C(12a) 1.400(10)
N(6) C(13a) 1.430(10)
N(1) C(13b) 1.390(10)
C(13a) C(13b) 1.400(10)
C(1') O(1') 1.420(10)
C(2') C(3') 1.500(10)
O(1') C(4') 1.450(10)
C(4') C(5') 1.51(2)
O(5') C(6') 1.340(10)
C(6') C(7') 1.500(10)
C(8') O(8') 1.180(10)
N(9) C(1'') 1.490(10)
C(1'') C(2'') 1.510(10)
C(3'') O(3'') 1.420(10)
C(3'') C(4'') 1.500(10)
C(5'') O(5'') 1.440(10)
N(41) C(41) 1.14(2)
